data_7150059
loop_
_publ_author_name
'Foot, Jonathan S.'
'Giblin, Gerard M. P.'
'Whitwood, A. C.'
'Taylor, R. J. K.'

_publ_section_title
;
 Unexpected Z-stereoselectivity in the Ramberg-B\"acklund reaction of
 diarylsulfones leading to cis-stilbenes: the effect of aryl
 substituents and application in the synthesis of the integrastatin
 nucleus.
;
_journal_issue 5
_journal_name_full 'Organic &amp; biomolecular chemistry'
_journal_page_first 756
_journal_page_last 763
_journal_paper_doi 10.1039/b418426b
_journal_volume 3
_journal_year 2005
_chemical_formula_moiety 'C17 H16 O2'
_chemical_formula_sum 'C17 H16 O2'
_chemical_formula_weight 252.30
_chemical_name_systematic
;
?
;
_space_group_IT_number 15
_symmetry_cell_setting monoclinic
_symmetry_space_group_name_Hall '-C 2yc'
_symmetry_space_group_name_H-M 'C 1 2/c 1'
_atom_sites_solution_hydrogens geom
_atom_sites_solution_primary direct
_atom_sites_solution_secondary difmap
_audit_creation_method SHELXL-97
_cell_angle_alpha 90.00
_cell_angle_beta 115.7010(10)
_cell_angle_gamma 90.00
_cell_formula_units_Z 8
_cell_length_a 19.3595(13)
_cell_length_b 8.8441(6)
_cell_length_c 16.7833(11)
_cell_measurement_reflns_used 5322
_cell_measurement_temperature 115(2)
_cell_measurement_theta_max 28.31
_cell_measurement_theta_min 2.58
_cell_volume 2589.3(3)
_computing_cell_refinement 'Bruker SMART'
_computing_data_collection 'Bruker SMART'
_computing_data_reduction 'Bruker SAINT'
_computing_molecular_graphics 'Bruker SHELXTL'
_computing_publication_material 'Bruker SHELXTL'
_computing_structure_refinement 'SHELXL-97 (Sheldrick, 1997)'
_computing_structure_solution 'SHELXS-97 (Sheldrick, 1990)'
_diffrn_ambient_temperature 115(2)
_diffrn_measured_fraction_theta_full 0.997
_diffrn_measured_fraction_theta_max 0.997
_diffrn_measurement_device_type 'CCD area detector'
_diffrn_measurement_method 'phi and omega scans'
_diffrn_radiation_monochromator graphite
_diffrn_radiation_source 'fine-focus sealed tube'
_diffrn_radiation_type MoK\a
_diffrn_radiation_wavelength 0.71073
_diffrn_reflns_av_R_equivalents 0.0151
_diffrn_reflns_av_sigmaI/netI 0.0175
_diffrn_reflns_limit_h_max 25
_diffrn_reflns_limit_h_min -25
_diffrn_reflns_limit_k_max 11
_diffrn_reflns_limit_k_min -9
_diffrn_reflns_limit_l_max 22
_diffrn_reflns_limit_l_min -19
_diffrn_reflns_number 9228
_diffrn_reflns_theta_full 28.31
_diffrn_reflns_theta_max 28.31
_diffrn_reflns_theta_min 2.34
_exptl_absorpt_coefficient_mu 0.084
_exptl_absorpt_correction_T_max 0.980
_exptl_absorpt_correction_T_min 0.898
_exptl_absorpt_correction_type multi-scan
_exptl_absorpt_process_details 'SADABS v2.03; (Sheldrick)'
_exptl_crystal_colour colourless
_exptl_crystal_density_diffrn 1.294
_exptl_crystal_density_meas 0
_exptl_crystal_density_method 'not measured'
_exptl_crystal_description block
_exptl_crystal_F_000 1072
_exptl_crystal_size_max 0.37
_exptl_crystal_size_mid 0.34
_exptl_crystal_size_min 0.27
_refine_diff_density_max 0.389
_refine_diff_density_min -0.205
_refine_diff_density_rms 0.041
_refine_ls_extinction_method none
_refine_ls_goodness_of_fit_ref 1.046
_refine_ls_hydrogen_treatment mixed
_refine_ls_matrix_type full
_refine_ls_number_parameters 174
_refine_ls_number_reflns 3209
_refine_ls_number_restraints 0
_refine_ls_restrained_S_all 1.046
_refine_ls_R_factor_all 0.0421
_refine_ls_R_factor_gt 0.0383
_refine_ls_shift/su_max 0.000
_refine_ls_shift/su_mean 0.000
_refine_ls_structure_factor_coef Fsqd
_refine_ls_weighting_details 'calc w=1/[\s^2^(Fo^2^)+(0.0608P)^2^+1.2020P] where P=(Fo^2^+2Fc^2^)/3'
_refine_ls_weighting_scheme calc
_refine_ls_wR_factor_gt 0.1048
_refine_ls_wR_factor_ref 0.1087
_reflns_number_gt 2861
_reflns_number_total 3209
_reflns_threshold_expression >2sigma(I)
_cod_data_source_file b418426b.txt
_cod_data_source_block rjt0303m
_cod_depositor_comments
;
The following automatic conversions were performed:
'_symmetry_cell_setting' value 'Monoclinic' changed to 'monoclinic'
according to '/home/saulius/struct/CIF-dictionaries/cif_core.dic'
dictionary named 'cif_core.dic' version 2.4.1 from 2010-06-29.

Automatic conversion script
Id: cif_fix_enum 1527 2010-12-29 10:47:43Z saulius 
;
_cod_original_sg_symbol_H-M C2/c
_cod_database_code 7150059

loop_
_symmetry_equiv_pos_as_xyz
'x, y, z'
'-x, y, -z+1/2'
'x+1/2, y+1/2, z'
'-x+1/2, y+1/2, -z+1/2'
'-x, -y, -z'
'x, -y, z-1/2'
'-x+1/2, -y+1/2, -z'
'x+1/2, -y+1/2, z-1/2'

loop_
_atom_site_label
_atom_site_type_symbol
_atom_site_fract_x
_atom_site_fract_y
_atom_site_fract_z
_atom_site_U_iso_or_equiv
_atom_site_adp_type
_atom_site_occupancy
_atom_site_symmetry_multiplicity
_atom_site_calc_flag
_atom_site_refinement_flags
_atom_site_disorder_assembly
_atom_site_disorder_group
O1 O 0.09599(4) 0.05535(8) 0.10370(4) 0.02317(17) Uani 1 1 d . . .
O2 O 0.09918(4) 0.09585(7) 0.24224(4) 0.02250(16) Uani 1 1 d . . .
C10 C 0.19767(5) 0.20793(10) 0.21104(6) 0.0233(2) Uani 1 1 d . . .
C7 C 0.04729(6) 0.38075(11) 0.17430(7) 0.0242(2) Uani 1 1 d . . .
C15 C 0.16541(5) 0.12702(11) 0.13197(6) 0.0224(2) Uani 1 1 d . . .
C3 C -0.04699(6) 0.27247(12) 0.03854(7) 0.0262(2) Uani 1 1 d . . .
H3 H -0.0674 0.1874 0.0011 0.031 Uiso 1 1 calc R . .
C14 C 0.20376(6) 0.11114(12) 0.07871(7) 0.0269(2) Uani 1 1 d . . .
H14 H 0.1816 0.0536 0.0257 0.032 Uiso 1 1 calc R . .
C1 C 0.05135(5) 0.09879(10) 0.15089(6) 0.02096(19) Uani 1 1 d . . .
C9 C 0.15652(6) 0.21459(11) 0.27018(6) 0.0239(2) Uani 1 1 d . . .
C2 C 0.01657(5) 0.25477(10) 0.12029(6) 0.0220(2) Uani 1 1 d . . .
C16 C -0.00672(6) -0.02632(11) 0.13233(6) 0.0248(2) Uani 1 1 d . . .
H16A H 0.0198 -0.1204 0.1594 0.037 Uiso 1 1 calc R . .
H16B H -0.0352 -0.0404 0.0683 0.037 Uiso 1 1 calc R . .
H16C H -0.0424 0.0007 0.1572 0.037 Uiso 1 1 calc R . .
C5 C -0.05053(6) 0.53867(12) 0.06612(8) 0.0318(2) Uani 1 1 d . . .
H5 H -0.0736 0.6352 0.0481 0.038 Uiso 1 1 calc R . .
C8 C 0.11575(6) 0.36495(11) 0.26267(7) 0.0268(2) Uani 1 1 d . . .
H8A H 0.0988 0.3722 0.3103 0.032 Uiso 1 1 calc R . .
H8B H 0.1520 0.4488 0.2705 0.032 Uiso 1 1 calc R . .
C4 C -0.08045(6) 0.41362(13) 0.01188(7) 0.0310(2) Uani 1 1 d . . .
H4 H -0.1239 0.4247 -0.0435 0.037 Uiso 1 1 calc R . .
C11 C 0.26835(6) 0.27871(12) 0.23365(7) 0.0295(2) Uani 1 1 d . . .
H11 H 0.2907 0.3369 0.2864 0.035 Uiso 1 1 calc R . .
C6 C 0.01304(6) 0.52208(11) 0.14642(7) 0.0291(2) Uani 1 1 d . . .
H6 H 0.0337 0.6080 0.1831 0.035 Uiso 1 1 calc R . .
C12 C 0.30635(6) 0.26537(12) 0.18054(8) 0.0322(2) Uani 1 1 d . . .
H12 H 0.3542 0.3146 0.1967 0.039 Uiso 1 1 calc R . .
C17 C 0.20927(6) 0.17804(13) 0.36620(7) 0.0314(2) Uani 1 1 d . . .
H17A H 0.1793 0.1740 0.4005 0.047 Uiso 1 1 calc R . .
H17B H 0.2486 0.2566 0.3905 0.047 Uiso 1 1 calc R . .
H17C H 0.2339 0.0799 0.3694 0.047 Uiso 1 1 calc R . .
C13 C 0.27449(6) 0.18002(13) 0.10371(7) 0.0308(2) Uani 1 1 d . . .
H13 H 0.3012 0.1687 0.0681 0.037 Uiso 1 1 calc R . .

loop_
_atom_site_aniso_label
_atom_site_aniso_U_11
_atom_site_aniso_U_22
_atom_site_aniso_U_33
_atom_site_aniso_U_23
_atom_site_aniso_U_13
_atom_site_aniso_U_12
O1 0.0210(3) 0.0256(3) 0.0225(3) -0.0049(2) 0.0091(3) -0.0024(3)
O2 0.0245(3) 0.0212(3) 0.0188(3) -0.0014(2) 0.0065(3) -0.0030(2)
C10 0.0220(4) 0.0185(4) 0.0260(5) 0.0008(3) 0.0073(4) 0.0002(3)
C7 0.0241(4) 0.0220(5) 0.0282(5) 0.0002(4) 0.0130(4) 0.0001(3)
C15 0.0202(4) 0.0200(4) 0.0242(4) 0.0026(3) 0.0069(4) 0.0012(3)
C3 0.0218(4) 0.0303(5) 0.0262(5) 0.0029(4) 0.0103(4) -0.0016(4)
C14 0.0250(5) 0.0291(5) 0.0258(5) 0.0041(4) 0.0101(4) 0.0038(4)
C1 0.0210(4) 0.0219(4) 0.0191(4) -0.0021(3) 0.0079(3) -0.0011(3)
C9 0.0235(4) 0.0213(4) 0.0222(4) -0.0039(3) 0.0056(4) -0.0027(3)
C2 0.0218(4) 0.0218(4) 0.0241(4) 0.0015(3) 0.0114(4) -0.0001(3)
C16 0.0253(4) 0.0227(4) 0.0249(4) -0.0027(3) 0.0094(4) -0.0048(4)
C5 0.0289(5) 0.0280(5) 0.0443(6) 0.0124(4) 0.0212(5) 0.0068(4)
C8 0.0282(5) 0.0213(4) 0.0278(5) -0.0059(4) 0.0092(4) -0.0006(4)
C4 0.0214(5) 0.0383(6) 0.0330(5) 0.0119(4) 0.0115(4) 0.0032(4)
C11 0.0252(5) 0.0216(5) 0.0355(5) -0.0003(4) 0.0073(4) -0.0027(4)
C6 0.0303(5) 0.0216(5) 0.0396(6) 0.0020(4) 0.0192(4) 0.0011(4)
C12 0.0229(5) 0.0263(5) 0.0438(6) 0.0083(4) 0.0110(4) -0.0012(4)
C17 0.0307(5) 0.0309(5) 0.0230(5) -0.0031(4) 0.0028(4) -0.0015(4)
C13 0.0257(5) 0.0327(5) 0.0357(5) 0.0116(4) 0.0149(4) 0.0054(4)

loop_
_atom_type_symbol
_atom_type_description
_atom_type_scat_dispersion_real
_atom_type_scat_dispersion_imag
_atom_type_scat_source
C C 0.0033 0.0016 'International Tables Vol C Tables 4.2.6.8 and 6.1.1.4'
H H 0.0000 0.0000 'International Tables Vol C Tables 4.2.6.8 and 6.1.1.4'
O O 0.0106 0.0060 'International Tables Vol C Tables 4.2.6.8 and 6.1.1.4'

loop_
_geom_angle_atom_site_label_1
_geom_angle_atom_site_label_2
_geom_angle_atom_site_label_3
_geom_angle
_geom_angle_site_symmetry_1
_geom_angle_site_symmetry_3
_geom_angle_publ_flag
C15 O1 C1 114.47(7) . . ?
C1 O2 C9 112.89(7) . . ?
C15 C10 C11 117.99(9) . . ?
C15 C10 C9 119.76(8) . . ?
C11 C10 C9 122.24(9) . . ?
C2 C7 C6 119.33(9) . . ?
C2 C7 C8 120.68(9) . . ?
C6 C7 C8 119.98(9) . . ?
O1 C15 C10 122.25(8) . . ?
O1 C15 C14 116.49(8) . . ?
C10 C15 C14 121.23(9) . . ?
C4 C3 C2 120.39(10) . . ?
C4 C3 H3 119.8 . . ?
C2 C3 H3 119.8 . . ?
C13 C14 C15 119.47(10) . . ?
C13 C14 H14 120.3 . . ?
C15 C14 H14 120.3 . . ?
O2 C1 O1 108.84(7) . . ?
O2 C1 C16 106.90(7) . . ?
O1 C1 C16 105.01(7) . . ?
O2 C1 C2 111.73(7) . . ?
O1 C1 C2 109.62(7) . . ?
C16 C1 C2 114.41(8) . . ?
O2 C9 C10 107.77(7) . . ?
O2 C9 C17 104.86(8) . . ?
C10 C9 C17 112.48(8) . . ?
O2 C9 C8 107.99(8) . . ?
C10 C9 C8 112.30(8) . . ?
C17 C9 C8 111.01(8) . . ?
C7 C2 C3 119.56(9) . . ?
C7 C2 C1 120.15(8) . . ?
C3 C2 C1 120.28(8) . . ?
C1 C16 H16A 109.5 . . ?
C1 C16 H16B 109.5 . . ?
H16A C16 H16B 109.5 . . ?
C1 C16 H16C 109.5 . . ?
H16A C16 H16C 109.5 . . ?
H16B C16 H16C 109.5 . . ?
C6 C5 C4 119.72(10) . . ?
C6 C5 H5 120.1 . . ?
C4 C5 H5 120.1 . . ?
C7 C8 C9 111.43(8) . . ?
C7 C8 H8A 109.3 . . ?
C9 C8 H8A 109.3 . . ?
C7 C8 H8B 109.3 . . ?
C9 C8 H8B 109.3 . . ?
H8A C8 H8B 108.0 . . ?
C3 C4 C5 120.07(10) . . ?
C3 C4 H4 120.0 . . ?
C5 C4 H4 120.0 . . ?
C12 C11 C10 121.15(10) . . ?
C12 C11 H11 119.4 . . ?
C10 C11 H11 119.4 . . ?
C5 C6 C7 120.91(10) . . ?
C5 C6 H6 119.5 . . ?
C7 C6 H6 119.5 . . ?
C11 C12 C13 119.90(9) . . ?
C11 C12 H12 120.0 . . ?
C13 C12 H12 120.0 . . ?
C9 C17 H17A 109.5 . . ?
C9 C17 H17B 109.5 . . ?
H17A C17 H17B 109.5 . . ?
C9 C17 H17C 109.5 . . ?
H17A C17 H17C 109.5 . . ?
H17B C17 H17C 109.5 . . ?
C12 C13 C14 120.20(10) . . ?
C12 C13 H13 119.9 . . ?
C14 C13 H13 119.9 . . ?

loop_
_geom_bond_atom_site_label_1
_geom_bond_atom_site_label_2
_geom_bond_distance
_geom_bond_site_symmetry_2
_geom_bond_publ_flag
O1 C15 1.3712(11) . ?
O1 C1 1.4544(11) . ?
O2 C1 1.4061(11) . ?
O2 C9 1.4503(11) . ?
C10 C15 1.3945(13) . ?
C10 C11 1.3992(14) . ?
C10 C9 1.5195(14) . ?
C7 C2 1.3962(13) . ?
C7 C6 1.3970(14) . ?
C7 C8 1.5068(14) . ?
C15 C14 1.3947(14) . ?
C3 C4 1.3881(14) . ?
C3 C2 1.3988(13) . ?
C3 H3 0.9500 . ?
C14 C13 1.3871(15) . ?
C14 H14 0.9500 . ?
C1 C16 1.5105(13) . ?
C1 C2 1.5232(13) . ?
C9 C17 1.5222(13) . ?
C9 C8 1.5235(14) . ?
C16 H16A 0.9800 . ?
C16 H16B 0.9800 . ?
C16 H16C 0.9800 . ?
C5 C6 1.3836(16) . ?
C5 C4 1.3892(16) . ?
C5 H5 0.9500 . ?
C8 H8A 0.9900 . ?
C8 H8B 0.9900 . ?
C4 H4 0.9500 . ?
C11 C12 1.3852(16) . ?
C11 H11 0.9500 . ?
C6 H6 0.9500 . ?
C12 C13 1.3867(17) . ?
C12 H12 0.9500 . ?
C17 H17A 0.9800 . ?
C17 H17B 0.9800 . ?
C17 H17C 0.9800 . ?
C13 H13 0.9500 . ?

loop_
_geom_torsion_atom_site_label_1
_geom_torsion_atom_site_label_2
_geom_torsion_atom_site_label_3
_geom_torsion_atom_site_label_4
_geom_torsion
_geom_torsion_site_symmetry_1
_geom_torsion_site_symmetry_2
_geom_torsion_site_symmetry_3
_geom_torsion_site_symmetry_4
_geom_torsion_publ_flag
C1 O1 C15 C10 13.55(12) . . . . ?
C1 O1 C15 C14 -168.37(8) . . . . ?
C11 C10 C15 O1 -179.23(8) . . . . ?
C9 C10 C15 O1 1.80(14) . . . . ?
C11 C10 C15 C14 2.79(14) . . . . ?
C9 C10 C15 C14 -176.18(9) . . . . ?
O1 C15 C14 C13 -179.63(9) . . . . ?
C10 C15 C14 C13 -1.54(15) . . . . ?
C9 O2 C1 O1 69.14(9) . . . . ?
C9 O2 C1 C16 -177.93(7) . . . . ?
C9 O2 C1 C2 -52.04(10) . . . . ?
C15 O1 C1 O2 -47.16(10) . . . . ?
C15 O1 C1 C16 -161.33(7) . . . . ?
C15 O1 C1 C2 75.31(9) . . . . ?
C1 O2 C9 C10 -51.49(10) . . . . ?
C1 O2 C9 C17 -171.52(7) . . . . ?
C1 O2 C9 C8 70.04(9) . . . . ?
C15 C10 C9 O2 15.95(12) . . . . ?
C11 C10 C9 O2 -162.97(8) . . . . ?
C15 C10 C9 C17 131.05(9) . . . . ?
C11 C10 C9 C17 -47.87(12) . . . . ?
C15 C10 C9 C8 -102.86(10) . . . . ?
C11 C10 C9 C8 78.22(11) . . . . ?
C6 C7 C2 C3 1.20(14) . . . . ?
C8 C7 C2 C3 -179.99(9) . . . . ?
C6 C7 C2 C1 -177.86(8) . . . . ?
C8 C7 C2 C1 0.95(14) . . . . ?
C4 C3 C2 C7 -1.34(14) . . . . ?
C4 C3 C2 C1 177.72(8) . . . . ?
O2 C1 C2 C7 15.84(12) . . . . ?
O1 C1 C2 C7 -104.90(9) . . . . ?
C16 C1 C2 C7 137.48(9) . . . . ?
O2 C1 C2 C3 -163.21(8) . . . . ?
O1 C1 C2 C3 76.05(10) . . . . ?
C16 C1 C2 C3 -41.58(12) . . . . ?
C2 C7 C8 C9 15.97(13) . . . . ?
C6 C7 C8 C9 -165.24(9) . . . . ?
O2 C9 C8 C7 -48.47(11) . . . . ?
C10 C9 C8 C7 70.21(10) . . . . ?
C17 C9 C8 C7 -162.90(8) . . . . ?
C2 C3 C4 C5 0.49(15) . . . . ?
C6 C5 C4 C3 0.50(15) . . . . ?
C15 C10 C11 C12 -1.85(15) . . . . ?
C9 C10 C11 C12 177.09(9) . . . . ?
C4 C5 C6 C7 -0.63(15) . . . . ?
C2 C7 C6 C5 -0.23(15) . . . . ?
C8 C7 C6 C5 -179.04(9) . . . . ?
C10 C11 C12 C13 -0.34(16) . . . . ?
C11 C12 C13 C14 1.66(16) . . . . ?
C15 C14 C13 C12 -0.73(15) . . . . ?

loop_
_cod_related_entry_id
_cod_related_entry_database
_cod_related_entry_code
1 ChemSpider 10192890
